data_1575861
loop_
_publ_author_name
'He, Jun'
'Yang, Zun'
'Lin, Lili'
'Feng, Xiaoming'

_publ_section_title
;
 Enantioselective synthesis of C-C and C-N axially chiral pyrazole-based
 heterobiaryls.
;
_journal_issue 42
_journal_name_full 'Chemical science'
_journal_page_first 20021
_journal_page_last 20029
_journal_paper_doi 10.1039/d5sc06841j
_journal_volume 16
_journal_year 2025
_chemical_absolute_configuration ad
_chemical_formula_moiety 'C32 H24 N4 O3'
_chemical_formula_sum 'C32 H24 N4 O3'
_chemical_formula_weight 512.55
_space_group_crystal_system orthorhombic
_space_group_IT_number 19
_space_group_name_Hall 'P 2ac 2ab'
_space_group_name_H-M_alt 'P 21 21 21'
_atom_sites_solution_hydrogens geom
_atom_sites_solution_primary dual
_audit_creation_method SHELXL-2019/1
_audit_update_record
;
2025-06-27 deposited with the CCDC.	2025-09-23 downloaded from the CCDC.
;
_cell_angle_alpha 90
_cell_angle_beta 90
_cell_angle_gamma 90
_cell_formula_units_Z 4
_cell_length_a 10.3004(6)
_cell_length_b 12.8214(7)
_cell_length_c 20.1111(11)
_cell_measurement_reflns_used 9890
_cell_measurement_temperature 173(2)
_cell_measurement_theta_max 68.29
_cell_measurement_theta_min 4.09
_cell_volume 2656.0(3)
_computing_cell_refinement 'Bruker SAINT'
_computing_data_collection 'Bruker APEX5'
_computing_data_reduction 'Bruker SAINT'
_computing_molecular_graphics 'Bruker SHELXTL'
_computing_publication_material 'Bruker SHELXTL'
_computing_structure_refinement 'SHELXL-2019/1 (Sheldrick, 2019)'
_computing_structure_solution 'SHELXT (Sheldrick 2008)'
_diffrn_ambient_temperature 173(2)
_diffrn_measured_fraction_theta_full 0.999
_diffrn_measured_fraction_theta_max 0.999
_diffrn_measurement_device_type 'Bruker D8 Venture Photon II'
_diffrn_measurement_method '\f and \w scans'
_diffrn_radiation_type CuK\a
_diffrn_radiation_wavelength 1.54178
_diffrn_reflns_av_R_equivalents 0.0362
_diffrn_reflns_av_unetI/netI 0.0307
_diffrn_reflns_Laue_measured_fraction_full 0.999
_diffrn_reflns_Laue_measured_fraction_max 0.999
_diffrn_reflns_limit_h_max 12
_diffrn_reflns_limit_h_min -11
_diffrn_reflns_limit_k_max 15
_diffrn_reflns_limit_k_min -12
_diffrn_reflns_limit_l_max 24
_diffrn_reflns_limit_l_min -24
_diffrn_reflns_number 16456
_diffrn_reflns_point_group_measured_fraction_full 0.996
_diffrn_reflns_point_group_measured_fraction_max 0.996
_diffrn_reflns_theta_full 67.679
_diffrn_reflns_theta_max 68.282
_diffrn_reflns_theta_min 4.089
_exptl_absorpt_coefficient_mu 0.677
_exptl_absorpt_correction_T_max 0.9366
_exptl_absorpt_correction_T_min 0.7759
_exptl_absorpt_correction_type numerical
_exptl_absorpt_process_details 'SADABS (Krause et al., 2015)'
_exptl_crystal_colour colourless
_exptl_crystal_density_diffrn 1.282
_exptl_crystal_description block
_exptl_crystal_F_000 1072
_exptl_crystal_recrystallization_method 'Re-crystallisation from solvent: Acetone, MeOH, DCM, Hexane'
_exptl_crystal_size_max 0.368
_exptl_crystal_size_mid 0.329
_exptl_crystal_size_min 0.176
_refine_diff_density_max 0.148
_refine_diff_density_min -0.121
_refine_diff_density_rms 0.028
_refine_ls_abs_structure_details
; 
 Flack x determined using 2012 quotients [(I+)-(I-)]/[(I+)+(I-)] 
 (Parsons, Flack and Wagner, Acta Cryst. B69 (2013) 249-259). 
;
_refine_ls_abs_structure_Flack 0.02(6)
_refine_ls_extinction_coef 0.0031(3)
_refine_ls_extinction_expression Fc^*^=kFc[1+0.001xFc^2^\l^3^/sin(2\q)]^-1/4^
_refine_ls_extinction_method 'SHELXL-2019/1 (Sheldrick 2019)'
_refine_ls_goodness_of_fit_ref 1.056
_refine_ls_hydrogen_treatment constr
_refine_ls_matrix_type full
_refine_ls_number_parameters 354
_refine_ls_number_reflns 4857
_refine_ls_number_restraints 0
_refine_ls_restrained_S_all 1.056
_refine_ls_R_factor_all 0.0280
_refine_ls_R_factor_gt 0.0272
_refine_ls_shift/su_max 0.000
_refine_ls_shift/su_mean 0.000
_refine_ls_structure_factor_coef Fsqd
_refine_ls_weighting_details 'w=1/[\s^2^(Fo^2^)+(0.0321P)^2^+0.2853P] where P=(Fo^2^+2Fc^2^)/3'
_refine_ls_weighting_scheme calc
_refine_ls_wR_factor_gt 0.0667
_refine_ls_wR_factor_ref 0.0674
_reflns_Friedel_coverage 0.757
_reflns_Friedel_fraction_full 0.993
_reflns_Friedel_fraction_max 0.992
_reflns_number_gt 4753
_reflns_number_total 4857
_reflns_threshold_expression 'I > 2\s(I)'
_cod_data_source_file d5sc06841j2.cif
_cod_data_source_block hqw030
_cod_depositor_comments 'Adding full bibliography for 1575859--1575862.cif.'
_cod_database_code 1575861
_shelx_shelxl_version_number 2019/1
_shelx_space_group_comment
; 
The symmetry employed for this shelxl refinement is uniquely defined 
by the following loop, which should always be used as a source of 
symmetry information in preference to the above space-group names. 
They are only intended as comments. 
;
_shelx_estimated_absorpt_t_min 0.789
_shelx_estimated_absorpt_t_max 0.890

loop_
_space_group_symop_operation_xyz
'x, y, z'
'-x+1/2, -y, z+1/2'
'-x, y+1/2, -z+1/2'
'x+1/2, -y+1/2, -z'

loop_
_atom_site_label
_atom_site_type_symbol
_atom_site_fract_x
_atom_site_fract_y
_atom_site_fract_z
_atom_site_U_iso_or_equiv
_atom_site_adp_type
_atom_site_occupancy
_atom_site_site_symmetry_order
_atom_site_calc_flag
_atom_site_refinement_flags_posn
_atom_site_refinement_flags_adp
_atom_site_refinement_flags_occupancy
_atom_site_disorder_assembly
_atom_site_disorder_group
O1 O 0.32216(13) 0.48562(14) 0.37049(8) 0.0497(4) Uani 1 1 d . . . . .
O2 O 0.52182(13) 0.42968(11) 0.34173(7) 0.0377(3) Uani 1 1 d . . . . .
O3 O 0.62351(13) 0.63909(10) 0.23366(6) 0.0354(3) Uani 1 1 d . . . . .
N1 N 0.62410(13) 0.57301(10) 0.44137(6) 0.0235(3) Uani 1 1 d . . . . .
N2 N 0.91314(13) 0.50463(10) 0.34801(7) 0.0256(3) Uani 1 1 d . . . . .
N3 N 0.84788(13) 0.56790(10) 0.30589(6) 0.0242(3) Uani 1 1 d . . . . .
N4 N 0.62356(15) 0.79113(12) 0.37865(8) 0.0333(3) Uani 1 1 d . . . . .
C1 C 0.2786(3) 0.5041(3) 0.25285(14) 0.0792(10) Uani 1 1 d . . . . .
H1A H 0.237334 0.470435 0.214544 0.119 Uiso 1 1 calc R U . . .
H1B H 0.370337 0.517061 0.242973 0.119 Uiso 1 1 calc R U . . .
H1C H 0.234987 0.570512 0.262084 0.119 Uiso 1 1 calc R U . . .
C2 C 0.2680(2) 0.4348(3) 0.31200(13) 0.0659(8) Uani 1 1 d . . . . .
H2A H 0.175646 0.417678 0.320113 0.079 Uiso 1 1 calc R U . . .
H2B H 0.315178 0.368916 0.303430 0.079 Uiso 1 1 calc R U . . .
C3 C 0.45178(17) 0.48025(14) 0.37684(9) 0.0302(4) Uani 1 1 d . . . . .
C4 C 0.49412(16) 0.54589(12) 0.43253(8) 0.0263(3) Uani 1 1 d . . . . .
C5 C 0.42117(16) 0.58793(13) 0.48236(9) 0.0303(4) Uani 1 1 d . . . . .
H5A H 0.330207 0.579749 0.488163 0.036 Uiso 1 1 calc R U . . .
C6 C 0.50563(17) 0.64613(13) 0.52402(8) 0.0277(3) Uani 1 1 d . . . . .
C7 C 0.63130(16) 0.63581(12) 0.49769(7) 0.0249(3) Uani 1 1 d . . . . .
C8 C 0.73851(18) 0.68420(14) 0.52579(9) 0.0319(4) Uani 1 1 d . . . . .
H8A H 0.823010 0.676078 0.507579 0.038 Uiso 1 1 calc R U . . .
C9 C 0.7167(2) 0.74484(15) 0.58157(9) 0.0364(4) Uani 1 1 d . . . . .
H9A H 0.788049 0.778929 0.602144 0.044 Uiso 1 1 calc R U . . .
C10 C 0.5924(2) 0.75739(15) 0.60855(9) 0.0372(4) Uani 1 1 d . . . . .
H10A H 0.581103 0.800265 0.646639 0.045 Uiso 1 1 calc R U . . .
C11 C 0.48620(19) 0.70871(15) 0.58088(9) 0.0352(4) Uani 1 1 d . . . . .
H11A H 0.402121 0.717018 0.599566 0.042 Uiso 1 1 calc R U . . .
C21 C 0.83900(16) 0.49748(12) 0.40246(8) 0.0238(3) Uani 1 1 d . . . . .
C22 C 0.72681(15) 0.55970(12) 0.39529(8) 0.0229(3) Uani 1 1 d . . . . .
C23 C 0.73568(15) 0.60448(12) 0.33280(8) 0.0231(3) Uani 1 1 d . . . . .
C24 C 0.64128(16) 0.66396(12) 0.29125(8) 0.0255(3) Uani 1 1 d . . . . .
C25 C 0.57420(16) 0.75538(12) 0.32148(8) 0.0260(3) Uani 1 1 d . . . . .
C26 C 0.47152(17) 0.80195(14) 0.28801(9) 0.0316(4) Uani 1 1 d . . . . .
H26A H 0.438779 0.773165 0.247844 0.038 Uiso 1 1 calc R U . . .
C27 C 0.41836(19) 0.89163(15) 0.31499(11) 0.0403(4) Uani 1 1 d . . . . .
H27A H 0.349356 0.926809 0.293093 0.048 Uiso 1 1 calc R U . . .
C28 C 0.4672(2) 0.92895(15) 0.37409(11) 0.0432(5) Uani 1 1 d . . . . .
H28A H 0.431897 0.989932 0.393903 0.052 Uiso 1 1 calc R U . . .
C29 C 0.5689(2) 0.87607(15) 0.40422(10) 0.0412(4) Uani 1 1 d . . . . .
H29A H 0.601130 0.901886 0.445304 0.049 Uiso 1 1 calc R U . . .
C41 C 0.88108(17) 0.43095(12) 0.45844(8) 0.0266(3) Uani 1 1 d . . . . .
C42 C 1.01368(18) 0.41435(14) 0.46922(9) 0.0327(4) Uani 1 1 d . . . . .
H42A H 1.075858 0.447910 0.441662 0.039 Uiso 1 1 calc R U . . .
C43 C 1.0546(2) 0.34901(15) 0.52006(10) 0.0407(4) Uani 1 1 d . . . . .
H43A H 1.144653 0.337029 0.526654 0.049 Uiso 1 1 calc R U . . .
C44 C 0.9647(2) 0.30106(15) 0.56130(10) 0.0443(5) Uani 1 1 d . . . . .
H44A H 0.993146 0.256807 0.596269 0.053 Uiso 1 1 calc R U . . .
C45 C 0.8341(2) 0.31778(15) 0.55144(10) 0.0432(5) Uani 1 1 d . . . . .
H45A H 0.772597 0.285072 0.579812 0.052 Uiso 1 1 calc R U . . .
C46 C 0.79139(19) 0.38231(14) 0.50016(9) 0.0340(4) Uani 1 1 d . . . . .
H46A H 0.701068 0.393202 0.493594 0.041 Uiso 1 1 calc R U . . .
C51 C 0.90816(15) 0.60042(13) 0.24508(8) 0.0251(3) Uani 1 1 d . . . . .
C52 C 0.94184(18) 0.52714(14) 0.19788(9) 0.0338(4) Uani 1 1 d . . . . .
H52A H 0.924220 0.455248 0.204914 0.041 Uiso 1 1 calc R U . . .
C53 C 1.0020(2) 0.56059(17) 0.13990(9) 0.0432(4) Uani 1 1 d . . . . .
H53A H 1.025430 0.510897 0.106985 0.052 Uiso 1 1 calc R U . . .
C54 C 1.0283(2) 0.66475(17) 0.12928(9) 0.0415(4) Uani 1 1 d . . . . .
H54A H 1.069510 0.686495 0.089356 0.050 Uiso 1 1 calc R U . . .
C55 C 0.9944(2) 0.73747(15) 0.17715(9) 0.0380(4) Uani 1 1 d . . . . .
H55A H 1.012712 0.809272 0.170248 0.046 Uiso 1 1 calc R U . . .
C56 C 0.93377(17) 0.70541(13) 0.23501(9) 0.0309(4) Uani 1 1 d . . . . .
H56A H 0.909738 0.755189 0.267761 0.037 Uiso 1 1 calc R U . . .

loop_
_atom_site_aniso_label
_atom_site_aniso_U_11
_atom_site_aniso_U_22
_atom_site_aniso_U_33
_atom_site_aniso_U_23
_atom_site_aniso_U_13
_atom_site_aniso_U_12
O1 0.0293(6) 0.0717(10) 0.0482(8) -0.0302(8) 0.0048(6) -0.0105(7)
O2 0.0372(6) 0.0367(7) 0.0392(7) -0.0134(6) 0.0041(5) -0.0004(6)
O3 0.0411(7) 0.0387(6) 0.0264(6) -0.0030(5) -0.0059(5) 0.0091(6)
N1 0.0251(6) 0.0235(6) 0.0220(6) 0.0002(5) 0.0027(5) 0.0020(5)
N2 0.0276(7) 0.0219(6) 0.0273(7) 0.0015(5) 0.0009(5) 0.0045(5)
N3 0.0273(6) 0.0214(6) 0.0240(6) 0.0016(5) 0.0023(5) 0.0038(5)
N4 0.0389(8) 0.0286(7) 0.0323(7) -0.0009(6) -0.0005(6) 0.0052(6)
C1 0.0507(14) 0.128(3) 0.0590(16) -0.0353(18) -0.0176(12) 0.0267(16)
C2 0.0314(10) 0.102(2) 0.0642(15) -0.0488(16) 0.0050(10) -0.0176(12)
C3 0.0294(8) 0.0294(8) 0.0317(9) -0.0028(7) 0.0064(7) -0.0052(7)
C4 0.0261(7) 0.0252(7) 0.0274(8) 0.0009(6) 0.0014(6) 0.0004(6)
C5 0.0265(8) 0.0338(9) 0.0305(8) -0.0015(7) 0.0039(6) 0.0016(7)
C6 0.0321(8) 0.0267(8) 0.0245(7) 0.0010(6) 0.0022(6) 0.0043(7)
C7 0.0328(8) 0.0209(7) 0.0209(7) 0.0017(6) 0.0002(6) 0.0032(6)
C8 0.0330(8) 0.0356(9) 0.0273(8) 0.0006(7) -0.0004(7) -0.0006(7)
C9 0.0455(10) 0.0359(9) 0.0279(8) -0.0034(7) -0.0056(8) -0.0051(8)
C10 0.0530(11) 0.0326(9) 0.0261(8) -0.0066(7) 0.0004(8) 0.0047(8)
C11 0.0401(9) 0.0368(9) 0.0288(8) -0.0034(7) 0.0063(7) 0.0083(8)
C21 0.0275(7) 0.0195(7) 0.0245(7) -0.0013(6) -0.0003(6) 0.0011(6)
C22 0.0255(7) 0.0205(7) 0.0226(7) -0.0007(6) 0.0011(6) 0.0012(6)
C23 0.0253(7) 0.0196(7) 0.0243(7) -0.0015(6) 0.0017(6) 0.0015(6)
C24 0.0263(8) 0.0252(7) 0.0251(7) 0.0037(6) 0.0010(6) 0.0000(6)
C25 0.0270(7) 0.0236(7) 0.0274(8) 0.0052(6) 0.0045(6) 0.0010(6)
C26 0.0304(8) 0.0318(8) 0.0327(8) 0.0078(7) 0.0029(7) 0.0032(7)
C27 0.0364(9) 0.0356(9) 0.0489(11) 0.0123(8) 0.0058(8) 0.0126(8)
C28 0.0486(11) 0.0281(9) 0.0528(11) -0.0007(8) 0.0119(9) 0.0096(8)
C29 0.0519(11) 0.0321(9) 0.0397(10) -0.0081(8) 0.0025(8) 0.0056(8)
C41 0.0346(8) 0.0194(7) 0.0258(7) -0.0023(6) -0.0013(6) 0.0048(6)
C42 0.0359(9) 0.0337(9) 0.0286(8) -0.0022(7) -0.0005(7) 0.0089(7)
C43 0.0459(10) 0.0386(10) 0.0376(9) -0.0031(8) -0.0095(8) 0.0169(8)
C44 0.0675(14) 0.0293(9) 0.0361(10) 0.0070(8) -0.0116(9) 0.0099(9)
C45 0.0593(12) 0.0319(9) 0.0384(10) 0.0109(8) -0.0021(9) -0.0061(9)
C46 0.0397(9) 0.0293(8) 0.0328(9) 0.0056(7) -0.0023(7) -0.0013(7)
C51 0.0238(7) 0.0269(7) 0.0246(7) 0.0005(6) 0.0022(6) 0.0014(6)
C52 0.0407(9) 0.0276(8) 0.0332(9) -0.0048(7) 0.0050(7) -0.0004(7)
C53 0.0543(11) 0.0450(10) 0.0304(9) -0.0080(8) 0.0116(8) 0.0034(9)
C54 0.0449(10) 0.0498(11) 0.0299(9) 0.0075(8) 0.0108(8) 0.0028(9)
C55 0.0441(10) 0.0313(9) 0.0385(10) 0.0086(7) 0.0063(8) -0.0025(8)
C56 0.0377(9) 0.0264(8) 0.0285(8) -0.0013(7) 0.0038(7) 0.0009(7)

loop_
_atom_type_symbol
_atom_type_description
_atom_type_scat_dispersion_real
_atom_type_scat_dispersion_imag
_atom_type_scat_source
C C 0.0181 0.0091 'International Tables Vol C Tables 4.2.6.8 and 6.1.1.4'
H H 0.0000 0.0000 'International Tables Vol C Tables 4.2.6.8 and 6.1.1.4'
N N 0.0311 0.0180 'International Tables Vol C Tables 4.2.6.8 and 6.1.1.4'
O O 0.0492 0.0322 'International Tables Vol C Tables 4.2.6.8 and 6.1.1.4'

loop_
_geom_angle_atom_site_label_1
_geom_angle_atom_site_label_2
_geom_angle_atom_site_label_3
_geom_angle
_geom_angle_site_symmetry_1
_geom_angle_site_symmetry_3
_geom_angle_publ_flag
C3 O1 C2 115.79(16) . . ?
C7 N1 C4 107.41(13) . . ?
C7 N1 C22 124.21(13) . . ?
C4 N1 C22 127.12(13) . . ?
C21 N2 N3 105.67(12) . . ?
N2 N3 C23 112.35(13) . . ?
N2 N3 C51 119.58(13) . . ?
C23 N3 C51 127.40(13) . . ?
C29 N4 C25 116.87(16) . . ?
O1 C2 C1 110.5(2) . . ?
O2 C3 O1 124.71(17) . . ?
O2 C3 C4 125.48(16) . . ?
O1 C3 C4 109.80(15) . . ?
C5 C4 N1 109.68(14) . . ?
C5 C4 C3 128.60(16) . . ?
N1 C4 C3 121.71(14) . . ?
C4 C5 C6 107.68(15) . . ?
C7 C6 C11 119.32(16) . . ?
C7 C6 C5 107.02(14) . . ?
C11 C6 C5 133.63(17) . . ?
C8 C7 N1 129.27(15) . . ?
C8 C7 C6 122.54(15) . . ?
N1 C7 C6 108.19(14) . . ?
C9 C8 C7 116.90(17) . . ?
C8 C9 C10 121.84(17) . . ?
C11 C10 C9 121.19(16) . . ?
C10 C11 C6 118.20(17) . . ?
N2 C21 C22 110.18(14) . . ?
N2 C21 C41 119.71(14) . . ?
C22 C21 C41 130.11(15) . . ?
C23 C22 C21 105.84(13) . . ?
C23 C22 N1 126.37(14) . . ?
C21 C22 N1 127.78(14) . . ?
N3 C23 C22 105.92(13) . . ?
N3 C23 C24 120.50(14) . . ?
C22 C23 C24 132.63(14) . . ?
O3 C24 C25 121.69(15) . . ?
O3 C24 C23 119.86(15) . . ?
C25 C24 C23 118.41(14) . . ?
N4 C25 C26 123.96(16) . . ?
N4 C25 C24 116.34(15) . . ?
C26 C25 C24 119.58(16) . . ?
C27 C26 C25 117.94(18) . . ?
C28 C27 C26 118.85(18) . . ?
C27 C28 C29 118.91(18) . . ?
N4 C29 C28 123.45(19) . . ?
C46 C41 C42 119.03(16) . . ?
C46 C41 C21 121.47(16) . . ?
C42 C41 C21 119.48(16) . . ?
C43 C42 C41 120.15(18) . . ?
C44 C43 C42 120.39(19) . . ?
C45 C44 C43 119.82(18) . . ?
C44 C45 C46 120.5(2) . . ?
C45 C46 C41 120.10(19) . . ?
C52 C51 C56 120.84(16) . . ?
C52 C51 N3 119.85(15) . . ?
C56 C51 N3 119.30(14) . . ?
C51 C52 C53 118.66(17) . . ?
C54 C53 C52 121.12(18) . . ?
C53 C54 C55 119.64(17) . . ?
C56 C55 C54 119.91(17) . . ?
C55 C56 C51 119.82(16) . . ?

loop_
_geom_bond_atom_site_label_1
_geom_bond_atom_site_label_2
_geom_bond_distance
_geom_bond_site_symmetry_2
_geom_bond_publ_flag
O1 C3 1.343(2) . ?
O1 C2 1.456(3) . ?
O2 C3 1.200(2) . ?
O3 C24 1.215(2) . ?
N1 C7 1.392(2) . ?
N1 C4 1.395(2) . ?
N1 C22 1.417(2) . ?
N2 C21 1.338(2) . ?
N2 N3 1.3518(19) . ?
N3 C23 1.360(2) . ?
N3 C51 1.434(2) . ?
N4 C29 1.330(2) . ?
N4 C25 1.338(2) . ?
C1 C2 1.489(5) . ?
C3 C4 1.467(2) . ?
C4 C5 1.364(2) . ?
C5 C6 1.420(2) . ?
C6 C7 1.405(2) . ?
C6 C11 1.411(2) . ?
C7 C8 1.387(3) . ?
C8 C9 1.383(3) . ?
C9 C10 1.400(3) . ?
C10 C11 1.377(3) . ?
C21 C22 1.412(2) . ?
C21 C41 1.478(2) . ?
C22 C23 1.385(2) . ?
C23 C24 1.492(2) . ?
C24 C25 1.490(2) . ?
C25 C26 1.389(2) . ?
C26 C27 1.384(3) . ?
C27 C28 1.377(3) . ?
C28 C29 1.387(3) . ?
C41 C46 1.395(3) . ?
C41 C42 1.399(3) . ?
C42 C43 1.387(3) . ?
C43 C44 1.387(3) . ?
C44 C45 1.376(3) . ?
C45 C46 1.393(3) . ?
C51 C52 1.380(2) . ?
C51 C56 1.387(2) . ?
C52 C53 1.388(3) . ?
C53 C54 1.379(3) . ?
C54 C55 1.385(3) . ?
C55 C56 1.383(3) . ?

loop_
_geom_torsion_atom_site_label_1
_geom_torsion_atom_site_label_2
_geom_torsion_atom_site_label_3
_geom_torsion_atom_site_label_4
_geom_torsion
_geom_torsion_site_symmetry_1
_geom_torsion_site_symmetry_2
_geom_torsion_site_symmetry_3
_geom_torsion_site_symmetry_4
_geom_torsion_publ_flag
C21 N2 N3 C23 2.11(17) . . . . ?
C21 N2 N3 C51 173.47(13) . . . . ?
C3 O1 C2 C1 -81.9(3) . . . . ?
C2 O1 C3 O2 -7.0(3) . . . . ?
C2 O1 C3 C4 172.5(2) . . . . ?
C7 N1 C4 C5 -1.35(18) . . . . ?
C22 N1 C4 C5 -168.83(15) . . . . ?
C7 N1 C4 C3 179.44(14) . . . . ?
C22 N1 C4 C3 12.0(2) . . . . ?
O2 C3 C4 C5 -165.23(18) . . . . ?
O1 C3 C4 C5 15.2(3) . . . . ?
O2 C3 C4 N1 13.8(3) . . . . ?
O1 C3 C4 N1 -165.72(16) . . . . ?
N1 C4 C5 C6 1.37(19) . . . . ?
C3 C4 C5 C6 -179.49(16) . . . . ?
C4 C5 C6 C7 -0.86(19) . . . . ?
C4 C5 C6 C11 177.37(18) . . . . ?
C4 N1 C7 C8 -178.24(16) . . . . ?
C22 N1 C7 C8 -10.3(3) . . . . ?
C4 N1 C7 C6 0.78(17) . . . . ?
C22 N1 C7 C6 168.72(14) . . . . ?
C11 C6 C7 C8 0.6(2) . . . . ?
C5 C6 C7 C8 179.13(15) . . . . ?
C11 C6 C7 N1 -178.50(14) . . . . ?
C5 C6 C7 N1 0.03(18) . . . . ?
N1 C7 C8 C9 178.45(16) . . . . ?
C6 C7 C8 C9 -0.4(2) . . . . ?
C7 C8 C9 C10 -0.2(3) . . . . ?
C8 C9 C10 C11 0.7(3) . . . . ?
C9 C10 C11 C6 -0.5(3) . . . . ?
C7 C6 C11 C10 -0.1(2) . . . . ?
C5 C6 C11 C10 -178.18(19) . . . . ?
N3 N2 C21 C22 -1.70(17) . . . . ?
N3 N2 C21 C41 178.42(14) . . . . ?
N2 C21 C22 C23 0.74(17) . . . . ?
C41 C21 C22 C23 -179.39(16) . . . . ?
N2 C21 C22 N1 179.63(15) . . . . ?
C41 C21 C22 N1 -0.5(3) . . . . ?
C7 N1 C22 C23 -104.07(19) . . . . ?
C4 N1 C22 C23 61.4(2) . . . . ?
C7 N1 C22 C21 77.3(2) . . . . ?
C4 N1 C22 C21 -117.23(19) . . . . ?
N2 N3 C23 C22 -1.66(17) . . . . ?
C51 N3 C23 C22 -172.19(15) . . . . ?
N2 N3 C23 C24 -171.87(13) . . . . ?
C51 N3 C23 C24 17.6(2) . . . . ?
C21 C22 C23 N3 0.53(17) . . . . ?
N1 C22 C23 N3 -178.38(14) . . . . ?
C21 C22 C23 C24 169.05(16) . . . . ?
N1 C22 C23 C24 -9.9(3) . . . . ?
N3 C23 C24 O3 37.3(2) . . . . ?
C22 C23 C24 O3 -129.88(19) . . . . ?
N3 C23 C24 C25 -140.69(15) . . . . ?
C22 C23 C24 C25 52.2(2) . . . . ?
C29 N4 C25 C26 0.5(3) . . . . ?
C29 N4 C25 C24 176.48(16) . . . . ?
O3 C24 C25 N4 -163.99(16) . . . . ?
C23 C24 C25 N4 13.9(2) . . . . ?
O3 C24 C25 C26 12.2(2) . . . . ?
C23 C24 C25 C26 -169.86(14) . . . . ?
N4 C25 C26 C27 1.0(3) . . . . ?
C24 C25 C26 C27 -174.93(15) . . . . ?
C25 C26 C27 C28 -1.5(3) . . . . ?
C26 C27 C28 C29 0.7(3) . . . . ?
C25 N4 C29 C28 -1.4(3) . . . . ?
C27 C28 C29 N4 0.9(3) . . . . ?
N2 C21 C41 C46 -150.06(16) . . . . ?
C22 C21 C41 C46 30.1(3) . . . . ?
N2 C21 C41 C42 28.6(2) . . . . ?
C22 C21 C41 C42 -151.27(17) . . . . ?
C46 C41 C42 C43 1.1(3) . . . . ?
C21 C41 C42 C43 -177.62(15) . . . . ?
C41 C42 C43 C44 -1.1(3) . . . . ?
C42 C43 C44 C45 0.5(3) . . . . ?
C43 C44 C45 C46 0.2(3) . . . . ?
C44 C45 C46 C41 -0.2(3) . . . . ?
C42 C41 C46 C45 -0.4(3) . . . . ?
C21 C41 C46 C45 178.27(16) . . . . ?
N2 N3 C51 C52 62.5(2) . . . . ?
C23 N3 C51 C52 -127.57(18) . . . . ?
N2 N3 C51 C56 -116.46(17) . . . . ?
C23 N3 C51 C56 53.5(2) . . . . ?
C56 C51 C52 C53 0.0(3) . . . . ?
N3 C51 C52 C53 -178.97(17) . . . . ?
C51 C52 C53 C54 0.2(3) . . . . ?
C52 C53 C54 C55 0.0(3) . . . . ?
C53 C54 C55 C56 -0.4(3) . . . . ?
C54 C55 C56 C51 0.5(3) . . . . ?
C52 C51 C56 C55 -0.3(3) . . . . ?
N3 C51 C56 C55 178.64(16) . . . . ?
